data_4320825
loop_
_publ_author_name
'Sheyi Wang'
'Michael S. Wemple'
'Jae Yoo'
'Kirsten Folting'
'John C. Huffman'
'Karl S. Hagen'
'David N. Hendrickson'
'George Christou'

_publ_section_title
;
 Tetranuclear Manganese Carboxylate Complexes with a Trigonal Pyramidal
 Metal Topology via Controlled Potential Electrolysis
;
_journal_name_full 'Inorganic Chemistry'
_journal_page_first 1501
_journal_page_last 1513
_journal_paper_doi 10.1021/ic991068m
_journal_volume 39
_journal_year 2000
_chemical_formula_sum 'C82 H52 Mn4 N2 O18'
_chemical_formula_weight 1573.07
_space_group_IT_number 14
_symmetry_cell_setting monoclinic
_symmetry_space_group_name_Hall '-P 2ybc'
_symmetry_space_group_name_H-M 'P 1 21/c 1'
_audit_creation_method 'minor manual editing of SDT2CIF v. 1.1 BETA  output'
_cell_angle_alpha 90
_cell_angle_beta 102.791(18)
_cell_angle_gamma 90
_cell_formula_units_Z 4
_cell_length_a 14.743(6)
_cell_length_b 15.536(8)
_cell_length_c 30.006(13)
_cell_measurement_reflns_used 66
_cell_measurement_theta_max 12.42
_cell_measurement_theta_min 4.16
_cell_volume 6702(5)
_computing_cell_refinement 'XTEL, local package'
_computing_data_collection 'NPS, local program'
_computing_data_reduction 'XTEL, local package'
_computing_molecular_graphics 'XTEL, local package'
_computing_publication_material 'XTEL, local package'
_computing_structure_refinement 'XTEL, local package'
_computing_structure_solution MULTAN78
_diffrn_measured_fraction_theta_full 0
_diffrn_measurement_device_type 'refurbished Picker diffractometer'
_diffrn_measurement_method '\q/2\q scans'
_diffrn_radiation_type 'Mo K\a'
_diffrn_radiation_wavelength 0.71069
_diffrn_reflns_av_R_equivalents 0.053
_diffrn_reflns_number 10006
_diffrn_reflns_theta_full 0
_exptl_absorpt_coefficient_mu 0.8162
_exptl_absorpt_correction_type none
_exptl_absorpt_process_details none
_exptl_crystal_density_diffrn 1.559
_exptl_crystal_density_method 'not measured'
_exptl_crystal_F_000 3208
_refine_ls_abs_structure_details none
_refine_ls_extinction_coef -0.5917E-7
_refine_ls_extinction_expression
;

Larson, A. C. (1967).  Acta Cryst. 23, p. 664.  Eq. (3)

;
_refine_ls_extinction_method Zachariasen
_refine_ls_goodness_of_fit_ref 0.8451
_refine_ls_matrix_type full
_refine_ls_R_factor_gt 0.0432
_refine_ls_shift/su_max 0.0013
_refine_ls_structure_factor_coef F
_refine_ls_weighting_details w^-1^=\s^2^(F)+(.07F)^2^
_refine_ls_weighting_scheme calc
_refine_ls_wR_factor_ref 0.0444
_reflns_number_gt 4946
_reflns_number_total 8732
_reflns_threshold_expression F^2^>2.33\s(F^2^)
_cod_data_source_file ic991068m_2.cif
_cod_data_source_block '[Mn4O2(O2CPh)6(py)(dbm)2]'
_cod_original_sg_symbol_H-M 'P 21/c'
_cod_database_code 4320825

loop_
_symmetry_equiv_pos_as_xyz
x,y,z
-x,1/2+y,1/2-z
x,1/2-y,1/2+z
-x,-y,-z

loop_
_atom_site_label
_atom_site_type_symbol
_atom_site_fract_x
_atom_site_fract_y
_atom_site_fract_z
_atom_site_U_iso_or_equiv
_atom_site_adp_type
_atom_site_occupancy
_atom_site_disorder_group
_atom_site_disorder_assembly
Mn1 Mn 0.28368(7) 0.06542(7) 0.29800(3) 0.0229(4) Uani 1 0 .
Mn2 Mn 0.23854(7) 0.97981(7) 0.39239(3) 0.0251(4) Uani 1 0 .
Mn3 Mn 0.19018(7) 0.76840(7) 0.39185(4) 0.0249(4) Uani 1 0 .
Mn4 Mn 0.34832(7) 0.87190(7) 0.35008(4) 0.0263(4) Uani 1 0 .
O5 O 0.3078(3) 0.9877(3) 0.34776(15) 0.0245(19) Uani 1 0 .
O6 O 0.2696(3) 0.8624(3) 0.39178(15) 0.027(2) Uani 1 0 .
O7 O 0.2560(3) 0.1452(3) 0.24781(15) 0.028(2) Uani 1 0 .
C8 C 0.3113(4) 0.1694(4) 0.2223(2) 0.022(3) Uani 1 0 .
C9 C 0.4056(4) 0.1519(4) 0.2320(2) 0.023(3) Uani 1 0 .
C10 C 0.4544(5) 0.1190(4) 0.2742(2) 0.026(3) Uani 1 0 .
O11 O 0.4145(3) 0.0944(3) 0.30637(15) 0.025(2) Uani 1 0 .
C12 C 0.2659(5) 0.2176(4) 0.1801(2) 0.023(3) Uani 1 0 .
C13 C 0.1698(5) 0.2246(5) 0.1686(3) 0.034(3) Uani 1 0 .
C14 C 0.1266(5) 0.2681(5) 0.1293(3) 0.041(4) Uani 1 0 .
C15 C 0.1783(6) 0.3073(5) 0.1026(3) 0.043(4) Uani 1 0 .
C16 C 0.2741(6) 0.3024(5) 0.1138(3) 0.047(4) Uani 1 0 .
C17 C 0.3178(5) 0.2584(5) 0.1527(3) 0.043(4) Uani 1 0 .
C18 C 0.5574(5) 0.1145(4) 0.2839(2) 0.026(3) Uani 1 0 .
C19 C 0.6022(5) 0.0567(5) 0.3173(2) 0.033(3) Uani 1 0 .
C20 C 0.6980(5) 0.0517(6) 0.3279(3) 0.047(4) Uani 1 0 .
C21 C 0.7502(5) 0.1039(5) 0.3062(3) 0.038(4) Uani 1 0 .
C22 C 0.7068(5) 0.1597(5) 0.2731(3) 0.038(4) Uani 1 0 .
C23 C 0.6105(5) 0.1654(4) 0.2620(2) 0.030(3) Uani 1 0 .
O24 O 0.2527(3) 0.7477(3) 0.45499(15) 0.032(2) Uani 1 0 .
C25 C 0.2209(5) -0.2941(4) 0.4849(2) 0.028(3) Uani 1 0 .
C26 C 0.1398(5) 0.6560(5) 0.4754(2) 0.030(3) Uani 1 0 .
C27 C 0.0871(5) -0.3573(4) 0.4312(2) 0.026(3) Uani 1 0 .
O28 O 0.1065(3) 0.6759(3) 0.39513(15) 0.029(2) Uani 1 0 .
C29 C 0.2776(5) -0.2852(4) 0.5328(2) 0.031(3) Uani 1 0 .
C30 C 0.3726(5) -0.2732(5) 0.5388(3) 0.043(4) Uani 1 0 .
C31 C 0.4276(6) 0.7378(5) 0.5827(3) 0.052(4) Uani 1 0 .
C32 C 0.3867(6) 0.7364(6) 0.6196(3) 0.054(4) Uani 1 0 .
C33 C 0.2914(6) -0.2731(6) 0.6139(3) 0.052(4) Uani 1 0 .
C34 C 0.2378(5) -0.2868(5) 0.5699(3) 0.040(4) Uani 1 0 .
C35 C 0.0014(5) 0.5881(4) 0.4222(2) 0.026(3) Uani 1 0 .
C36 C 0.9503(5) 0.5730(5) 0.4549(2) 0.032(3) Uani 1 0 .
C37 C 0.8661(5) 0.5290(5) 0.4426(2) 0.033(3) Uani 1 0 .
C38 C 0.8352(5) 0.4994(5) 0.3988(3) 0.040(4) Uani 1 0 .
C39 C 0.8867(5) 0.5124(5) 0.3665(3) 0.040(4) Uani 1 0 .
C40 C 0.9698(5) 0.5567(5) 0.3781(2) 0.035(3) Uani 1 0 .
O41 O 0.3200(3) 0.9629(3) 0.25488(16) 0.030(2) Uani 1 0 .
C42 C 0.3934(4) -0.0796(4) 0.2656(2) 0.022(3) Uani 1 0 .
O43 O 0.4228(3) -0.1147(3) 0.30529(16) 0.029(2) Uani 1 0 .
C44 C 0.4527(4) 0.9119(4) 0.2326(2) 0.025(3) Uani 1 0 .
C45 C 0.4298(5) -0.0463(5) 0.1911(3) 0.035(3) Uani 1 0 .
C46 C 0.4875(5) 0.9505(5) 0.1609(3) 0.041(4) Uani 1 0 .
C47 C 0.5678(5) 0.9020(6) 0.1712(3) 0.046(4) Uani 1 0 .
C48 C 0.5916(5) -0.1418(5) 0.2123(3) 0.045(4) Uani 1 0 .
C49 C 0.5351(5) -0.1356(5) 0.2430(3) 0.036(4) Uani 1 0 .
O50 O 0.0973(3) -0.1483(3) 0.42093(16) 0.0313 Uani 1 0 .
C51 C 0.1256(5) 0.9083(4) 0.4501(2) 0.028(3) Uani 1 0 .
O52 O 0.1839(3) 0.9669(3) 0.44522(15) 0.0275(18) Uani 1 0 .
C53 C 0.0933(4) 0.9089(5) 0.4939(2) 0.026(3) Uani 1 0 .
C54 C 0.0322(5) -0.1551(5) 0.5019(3) 0.035(3) Uani 1 0 .
C55 C 0.0013(5) 0.8431(5) 0.5421(3) 0.033(3) Uani 1 0 .
C56 C 0.0310(5) 0.9056(5) 0.5749(2) 0.037(3) Uani 1 0 .
C57 C 0.0924(5) -0.0315(5) 0.5679(2) 0.035(3) Uani 1 0 .
C58 C 0.1230(5) 0.9694(5) 0.5274(2) 0.030(3) Uani 1 0 .
O59 O 0.1519(3) 0.0392(3) 0.28168(15) 0.0274(18) Uani 1 0 .
C60 C 0.0938(5) 0.0117(4) 0.3042(2) 0.027(3) Uani 1 0 .
O61 O 0.1123(3) 0.9960(3) 0.34614(15) 0.031(2) Uani 1 0 .
C62 C 0.9966(4) 0.9983(4) 0.2780(2) 0.022(3) Uani 1 0 .
C63 C 0.9372(5) 0.9439(5) 0.2949(3) 0.034(3) Uani 1 0 .
C64 C 0.8478(5) 0.9315(5) 0.2702(3) 0.041(3) Uani 1 0 .
C65 C 0.8155(5) 0.9745(5) 0.2296(3) 0.039(3) Uani 1 0 .
C66 C 0.8730(5) 0.0293(6) 0.2128(3) 0.044(3) Uani 1 0 .
C67 C -0.0346(5) 0.0408(5) 0.2366(2) 0.034(3) Uani 1 0 .
O68 O 0.2669(3) 0.1664(3) 0.34522(16) 0.0297(19) Uani 1 0 .
C69 C 0.2591(4) 0.1669(5) 0.3860(2) 0.026(3) Uani 1 0 .
O70 O 0.2576(3) 0.0991(3) 0.41140(15) 0.0299(19) Uani 1 0 .
C71 C 0.2445(4) 0.2502(4) 0.4079(2) 0.024(3) Uani 1 0 .
C72 C 0.2301(5) 0.2538(5) 0.4519(2) 0.031(3) Uani 1 0 .
C73 C 0.2076(5) 0.3304(5) 0.4702(3) 0.041(3) Uani 1 0 .
C74 C 0.2008(6) 0.4045(5) 0.4446(3) 0.043(3) Uani 1 0 .
C75 C 0.2159(5) 0.4024(5) 0.4005(3) 0.039(3) Uani 1 0 .
C76 C 0.2380(5) 0.3262(5) 0.3821(2) 0.030(3) Uani 1 0 .
O77 O 0.1222(3) -0.2162(3) 0.32950(15) 0.0270(18) Uani 1 0 .
C78 C 0.1572(5) -0.1997(4) 0.2952(2) 0.027(3) Uani 1 0 .
O79 O 0.2402(3) 0.8204(3) 0.29692(15) 0.0274(18) Uani 1 0 .
C80 C 0.0939(5) 0.7927(4) 0.2488(2) 0.025(3) Uani 1 0 .
C81 C 0.0057(5) 0.7586(5) 0.2446(2) 0.034(3) Uani 1 0 .
C82 C -0.0501(5) -0.2549(5) 0.2004(3) 0.040(3) Uani 1 0 .
C83 C 0.9836(5) 0.7669(5) 0.1628(2) 0.039(3) Uani 1 0 .
C84 C 0.0702(5) 0.8038(5) 0.1672(2) 0.040(3) Uani 1 0 .
C85 C 0.1251(5) -0.1829(5) 0.2106(2) 0.029(3) Uani 1 0 .
O86 O 0.2902(3) 0.6785(3) 0.37484(17) 0.035(2) Uani 1 0 .
C87 C 0.3757(5) 0.6929(5) 0.3791(2) 0.029(3) Uani 1 0 .
O88 O 0.4090(3) -0.2395(3) 0.36589(16) 0.0321(19) Uani 1 0 .
C89 C 0.4437(5) 0.6290(5) 0.4049(2) 0.034(3) Uani 1 0 .
C90 C 0.4130(6) -0.4474(5) 0.4206(3) 0.048(4) Uani 1 0 .
C91 C 0.4751(7) -0.5056(6) 0.4448(3) 0.058(4) Uani 1 0 .
C92 C 0.5703(7) 0.5125(6) 0.4523(3) 0.062(4) Uani 1 0 .
C93 C 0.6005(6) -0.4117(6) 0.4376(3) 0.055(4) Uani 1 0 .
C94 C 0.5386(5) -0.3536(5) 0.4131(3) 0.038(3) Uani 1 0 .
N95 N 0.4653(4) 0.9222(4) 0.4138(2) 0.037(3) Uani 1 0 .
C96 C 0.4953(6) 0.8707(5) 0.4503(3) 0.045(3) Uani 1 0 .
C97 C 0.5698(6) 0.8898(6) 0.4848(3) 0.052(4) Uani 1 0 .
C98 C 0.6164(5) -0.0348(6) 0.4812(3) 0.053(4) Uani 1 0 .
C99 C 0.5852(5) 0.0204(6) 0.4458(3) 0.047(3) Uani 1 0 .
C100 C 0.5082(5) 0.9971(5) 0.4123(3) 0.047(3) Uani 1 0 .
H1 H 0.4409 0.1647 0.2092 0.0354 Uiso 1 0 .
H2 H 0.1317 0.1979 0.1881 0.046 Uiso 1 0 .
H3 H 0.0586 0.2726 0.121 0.055 Uiso 1 0 .
H4 H 0.1474 0.3379 0.0751 0.0548 Uiso 1 0 .
H5 H 0.3106 0.3303 0.0942 0.0616 Uiso 1 0 .
H6 H 0.3847 0.2552 0.161 0.0539 Uiso 1 0 .
H7 H 0.5649 0.0197 0.3325 0.0457 Uiso 1 0 .
H8 H 0.7298 0.0113 0.351 0.0574 Uiso 1 0 .
H9 H 0.8177 0.1021 0.3147 0.0524 Uiso 1 0 .
H10 H 0.744 0.1956 0.2565 0.0515 Uiso 1 0 .
H11 H 0.5794 0.2061 0.2392 0.0441 Uiso 1 0 .
H12 H 0.1187 0.6306 0.5006 0.0454 Uiso 1 0 .
H13 H 0.4004 0.7277 0.5118 0.0562 Uiso 1 0 .
H14 H 0.4945 -0.2552 0.5871 0.0631 Uiso 1 0 .
H15 H 0.4257 -0.2557 0.65 0.0669 Uiso 1 0 .
H16 H 0.2633 -0.2703 0.6404 0.0645 Uiso 1 0 .
H17 H 0.1711 -0.2986 0.5653 0.0525 Uiso 1 0 .
H18 H 0.9738 0.5925 0.4864 0.0451 Uiso 1 0 .
H19 H 0.8277 0.5195 0.4646 0.0482 Uiso 1 0 .
H20 H 0.7767 0.4674 0.3905 0.0542 Uiso 1 0 .
H21 H 0.865 0.492 0.3353 0.0555 Uiso 1 0 .
H22 H 0.0079 -0.4339 0.3559 0.0481 Uiso 1 0 .
H23 H 0.3717 0.9857 0.1839 0.0493 Uiso 1 0 .
H24 H 0.4718 -0.0162 0.1321 0.0508 Uiso 1 0 .
H25 H 0.608 -0.1021 0.1496 0.0578 Uiso 1 0 .
H26 H 0.6478 -0.1769 0.2192 0.0562 Uiso 1 0 .
H27 H 0.5524 -0.1645 0.2725 0.0473 Uiso 1 0 .
H28 H 0.0093 -0.1981 0.4782 0.0493 Uiso 1 0 .
H29 H -0.0403 -0.2018 0.5471 0.0456 Uiso 1 0 .
H30 H 0.009 -0.0952 0.603 0.0507 Uiso 1 0 .
H31 H 0.1143 0.0112 0.5911 0.0501 Uiso 1 0 .
H32 H 0.1657 0.0139 0.5221 0.0428 Uiso 1 0 .
H33 H 0.9597 0.9151 0.324 0.0481 Uiso 1 0 .
H34 H -0.1938 -0.1074 0.2818 0.0544 Uiso 1 0 .
H35 H -0.2477 -0.0336 0.2131 0.0523 Uiso 1 0 .
H36 H -0.1508 0.0605 0.1843 0.0556 Uiso 1 0 .
H37 H 0.0083 0.0772 0.2246 0.0455 Uiso 1 0 .
H38 H 0.2354 0.2021 0.4702 0.042 Uiso 1 0 .
H39 H 0.1964 0.3308 0.5008 0.0512 Uiso 1 0 .
H40 H 0.1856 0.4582 0.4582 0.0546 Uiso 1 0 .
H41 H 0.2111 0.4552 0.3829 0.055 Uiso 1 0 .
H42 H 0.2482 0.3246 0.3509 0.0435 Uiso 1 0 .
H43 H 0.9833 0.744 0.2716 0.0492 Uiso 1 0 .
H44 H 0.8884 0.7197 0.197 0.0539 Uiso 1 0 .
H45 H 0.9452 0.756 0.1323 0.051 Uiso 1 0 .
H46 H 0.0925 0.8213 0.1405 0.0499 Uiso 1 0 .
H47 H 0.1869 0.8443 0.215 0.0416 Uiso 1 0 .
H48 H 0.3453 0.5413 0.4152 0.0644 Uiso 1 0 .
H49 H 0.4556 -0.5599 0.4564 0.0703 Uiso 1 0 .
H50 H 0.6154 -0.5294 0.4674 0.0714 Uiso 1 0 .
H51 H 0.6679 -0.3999 0.4453 0.0666 Uiso 1 0 .
H52 H 0.561 -0.3001 0.401 0.0499 Uiso 1 0 .
H53 H 0.4625 -0.1831 0.4522 0.0573 Uiso 1 0 .
H54 H 0.5918 -0.1464 0.5109 0.0639 Uiso 1 0 .
H55 H 0.672 0.979 0.5038 0.0631 Uiso 1 0 .
H56 H 0.616 0.0752 0.4447 0.0605 Uiso 1 0 .
H57 H 0.4846 0.0362 0.3864 0.0565 Uiso 1 0 .

loop_
_atom_site_aniso_label
_atom_site_aniso_U_11
_atom_site_aniso_U_22
_atom_site_aniso_U_33
_atom_site_aniso_U_12
_atom_site_aniso_U_13
_atom_site_aniso_U_23
Mn1 0.017(3) 0.030(8) 0.021(16) 0.0009(5) 0.0023(5) 0.0035(5)
Mn2 0.031(5) 0.025(7) 0.018(14) -0.0028(5) 0.0030(5) 0.0007(5)
Mn3 0.022(4) 0.028(7) 0.023(17) -0.0048(5) 0.0011(5) 0.0007(5)
Mn4 0.018(3) 0.029(7) 0.03(2) -0.0002(5) 0.0045(5) 0.0041(5)
O5 0.018(4) 0.028(8) 0.024(19) -0.001(3) -0.002(2) -0.002(3)
O6 0.022(5) 0.032(9) 0.03(2) 0.001(3) 0.001(3) 0.002(3)
O7 0.021(5) 0.038(10) 0.024(19) -0.002(3) 0.003(3) 0.002(3)
C8 0.023(6) 0.020(7) 0.024(19) -0.005(4) 0.005(4) 0.001(4)
C9 0.020(6) 0.026(8) 0.022(18) -0.004(4) 0.005(4) 0.001(4)
C10 0.023(6) 0.024(8) 0.03(2) 0.006(4) 0.009(4) -0.003(4)
O11 0.016(4) 0.035(10) 0.023(17) -0.002(3) 0.005(3) 0.004(3)
C12 0.029(7) 0.020(7) 0.020(16) 0.007(4) 0.004(4) 0.004(4)
C13 0.033(8) 0.028(9) 0.04(3) 0.005(5) 0.006(4) 0.003(5)
C14 0.045(10) 0.038(11) 0.04(3) 0.005(5) -0.002(5) 0.006(5)
C15 0.055(12) 0.029(9) 0.04(3) 0.007(5) -0.006(5) 0.004(5)
C16 0.053(12) 0.050(14) 0.04(3) 0.003(5) 0.006(5) 0.018(5)
C17 0.033(8) 0.052(15) 0.04(3) 0.005(5) 0.003(5) 0.011(5)
C18 0.025(6) 0.024(8) 0.03(2) 0.004(4) 0.005(4) -0.002(4)
C19 0.028(7) 0.041(12) 0.03(3) -0.001(4) 0.015(4) 0.005(5)
C20 0.026(7) 0.062(17) 0.05(4) 0.007(5) -0.003(5) 0.010(6)
C21 0.023(7) 0.038(12) 0.05(4) 0.001(5) -0.001(5) 0.003(5)
C22 0.030(8) 0.038(11) 0.05(4) -0.012(5) 0.020(5) -0.005(5)
C23 0.028(7) 0.022(8) 0.04(3) -0.003(4) 0.005(4) 0.003(4)
O24 0.030(6) 0.038(10) 0.03(2) -0.009(3) -0.001(3) 0.005(3)
C25 0.030(7) 0.021(7) 0.03(2) 0.003(4) 0.003(4) 0.002(4)
C26 0.031(8) 0.036(11) 0.02(2) 0.003(4) 0.009(4) 0.004(4)
C27 0.035(8) 0.026(8) 0.022(17) 0.012(4) 0.015(4) -0.001(4)
O28 0.026(6) 0.032(9) 0.03(2) -0.009(3) 0.002(3) 0.001(3)
C29 0.038(9) 0.023(8) 0.02(2) 0.002(4) -0.007(4) 0.006(4)
C30 0.046(10) 0.036(11) 0.04(3) 0.005(5) 0.001(5) 0.004(5)
C31 0.045(10) 0.047(14) 0.05(4) -0.002(5) -0.014(6) 0.009(6)
C32 0.074(15) 0.049(15) 0.03(2) -0.000(6) -0.008(6) -0.001(5)
C33 0.063(14) 0.056(16) 0.03(3) 0.003(6) 0.006(6) 0.000(5)
C34 0.043(10) 0.041(12) 0.03(2) 0.001(5) 0.001(5) -0.001(5)
C35 0.033(8) 0.015(6) 0.03(2) 0.001(4) 0.008(4) 0.007(4)
C36 0.030(7) 0.032(10) 0.03(3) 0.007(5) 0.008(4) 0.008(4)
C37 0.030(8) 0.037(11) 0.04(3) -0.003(5) 0.014(5) 0.003(5)
C38 0.040(9) 0.033(10) 0.05(4) -0.011(5) 0.009(5) -0.004(5)
C39 0.043(10) 0.038(11) 0.04(3) -0.013(5) 0.005(5) -0.012(5)
C40 0.050(11) 0.031(10) 0.03(2) -0.011(5) 0.015(5) -0.004(4)
O41 0.021(5) 0.036(10) 0.03(3) 0.001(3) 0.006(3) -0.004(3)
C42 0.016(6) 0.016(6) 0.03(3) -0.000(4) 0.005(4) -0.005(4)
O43 0.021(5) 0.031(9) 0.04(3) -0.003(3) 0.009(3) 0.007(3)
C44 0.020(6) 0.024(8) 0.03(2) -0.002(4) 0.003(4) -0.000(4)
C45 0.031(8) 0.032(10) 0.04(3) -0.001(4) 0.006(5) -0.008(5)
C46 0.038(9) 0.053(15) 0.03(3) 0.004(5) 0.010(5) 0.002(5)
C47 0.042(10) 0.070(19) 0.04(3) 0.002(6) 0.027(5) -0.002(6)
C48 0.032(8) 0.047(14) 0.06(5) 0.002(5) 0.019(5) 0.003(6)
C49 0.038(9) 0.027(9) 0.05(4) -0.005(5) 0.015(5) 0.008(5)
O50 0.0313 0.0313 0.0312 0 0.0068 0
C51 0.022(6) 0.025(8) 0.03(3) 0.004(4) -0.000(4) 0.009(4)
O52 0.032(6) 0.028(8) 0.022(17) -0.007(3) 0.005(2) 0.000(2)
C53 0.013(4) 0.046(13) 0.020(15) 0.001(4) 0.000(3) 0.014(4)
C54 0.029(7) 0.036(11) 0.04(3) 0.003(4) 0.001(4) -0.004(4)
C55 0.025(6) 0.038(11) 0.04(3) -0.003(4) 0.013(4) 0.010(4)
C56 0.032(7) 0.048(14) 0.03(2) -0.000(4) 0.005(4) 0.006(4)
C57 0.032(7) 0.044(13) 0.03(2) -0.005(4) 0.005(4) -0.003(4)
C58 0.026(6) 0.033(10) 0.03(2) -0.002(4) 0.002(4) 0.003(4)
O59 0.018(4) 0.044(12) 0.021(16) -0.005(2) 0.005(2) 0.006(2)
C60 0.035(8) 0.020(7) 0.023(18) 0.002(4) 0.001(4) -0.002(4)
O61 0.027(6) 0.042(11) 0.025(19) 0.001(3) 0.009(2) 0.002(3)
C62 0.014(4) 0.027(8) 0.03(2) -0.001(3) 0.003(3) -0.006(4)
C63 0.026(7) 0.032(9) 0.04(3) -0.002(4) 0.010(4) 0.002(4)
C64 0.024(6) 0.040(11) 0.06(5) -0.015(4) 0.011(4) 0.001(5)
C65 0.021(6) 0.043(12) 0.05(4) -0.006(4) 0.003(4) -0.015(5)
C66 0.032(7) 0.062(17) 0.03(3) 0.002(5) -0.003(4) -0.003(5)
C67 0.029(7) 0.042(12) 0.03(2) 0.001(4) 0.001(4) 0.003(4)
O68 0.031(6) 0.029(8) 0.03(2) 0.001(2) 0.004(2) 0.002(2)
C69 0.017(5) 0.034(10) 0.03(2) -0.001(3) 0.010(4) -0.011(4)
O70 0.038(7) 0.025(7) 0.03(2) -0.000(2) 0.005(2) 0.002(3)
C71 0.016(5) 0.035(10) 0.020(16) 0.000(3) 0.001(3) 0.001(4)
C72 0.031(7) 0.031(9) 0.03(2) -0.002(4) -0.004(4) -0.004(4)
C73 0.037(8) 0.053(15) 0.03(2) -0.000(4) 0.006(4) -0.012(5)
C74 0.055(11) 0.027(9) 0.05(3) 0.004(4) 0.011(5) -0.003(4)
C75 0.048(10) 0.038(11) 0.03(3) 0.000(4) 0.012(4) 0.007(4)
C76 0.033(8) 0.030(9) 0.03(2) -0.001(4) 0.006(4) 0.001(4)
O77 0.019(4) 0.030(8) 0.03(2) 0.001(2) 0.001(2) 0.003(2)
C78 0.026(7) 0.028(9) 0.03(2) -0.004(4) 0.006(4) 0.002(4)
O79 0.019(4) 0.036(10) 0.03(2) -0.004(2) 0.005(2) -0.007(2)
C80 0.026(6) 0.024(8) 0.023(18) 0.006(3) 0.002(4) 0.003(3)
C81 0.034(8) 0.038(11) 0.03(2) -0.007(4) 0.010(4) -0.006(4)
C82 0.028(7) 0.044(13) 0.05(4) -0.009(4) 0.003(4) -0.009(4)
C83 0.034(8) 0.053(15) 0.024(19) 0.007(4) -0.003(4) -0.002(4)
C84 0.031(7) 0.055(15) 0.03(2) 0.011(4) -0.004(4) -0.000(4)
C85 0.018(5) 0.036(10) 0.03(2) 0.003(4) 0.003(4) 0.003(4)
O86 0.030(6) 0.031(9) 0.05(3) -0.002(3) 0.013(3) -0.006(3)
C87 0.030(7) 0.031(9) 0.03(2) -0.007(4) 0.011(4) -0.009(4)
O88 0.023(5) 0.032(9) 0.04(3) 0.002(3) 0.006(2) 0.007(3)
C89 0.033(8) 0.033(10) 0.03(3) 0.007(4) 0.003(4) 0.000(4)
C90 0.071(14) 0.038(11) 0.04(3) 0.006(5) 0.014(5) 0.009(4)
C91 0.082(16) 0.051(15) 0.04(3) 0.010(6) 0.019(6) 0.011(5)
C92 0.090(18) 0.058(16) 0.03(3) 0.032(6) 0.005(5) 0.002(5)
C93 0.035(8) 0.061(17) 0.06(5) 0.012(5) -0.010(5) -0.010(6)
C94 0.034(8) 0.041(12) 0.04(3) 0.006(4) 0.003(4) 0.002(4)
N95 0.030(7) 0.048(13) 0.03(2) -0.002(4) 0.001(3) 0.005(4)
C96 0.053(11) 0.048(13) 0.03(2) -0.006(5) -0.001(4) 0.015(4)
C97 0.061(12) 0.051(15) 0.03(3) 0.010(5) -0.011(5) 0.002(5)
C98 0.031(7) 0.09(2) 0.03(3) 0.004(5) -0.007(4) -0.006(5)
C99 0.039(9) 0.057(16) 0.04(3) -0.016(5) 0.004(5) -0.007(5)
C100 0.038(8) 0.043(12) 0.05(4) -0.019(4) -0.002(5) 0.012(5)

loop_
_atom_type_symbol
_atom_type_description
_atom_type_scat_dispersion_real
_atom_type_scat_dispersion_imag
_atom_type_scat_source
Mn Mn 0.295 0.729 'International Tables Vol. IV (1974) Table 2.2B'
O O 0.008 0.006 'International Tables Vol. IV (1974) Table 2.2B'
N N 0.004 0.003 'International Tables Vol. IV (1974) Table 2.2B'
C C 0.002 0.002 'International Tables Vol. IV (1974) Table 2.2B'
H H 0 0 'International Tables Vol. IV (1974) Table 2.2B'

loop_
_geom_angle_atom_site_label_1
_geom_angle_atom_site_label_2
_geom_angle_atom_site_label_3
_geom_angle
_geom_angle_site_symmetry_1
_geom_angle_site_symmetry_2
_geom_angle_site_symmetry_3
_geom_angle_publ_flag
O5 Mn1 O7 178.45(19) 1_545 . . no
O5 Mn1 O11 92.20(18) 1_545 . . no
O5 Mn1 O41 88.51(19) 1_545 . 1_545 no
O5 Mn1 O59 93.90(19) 1_545 . . no
O5 Mn1 O68 88.57(19) 1_545 . . no
O7 Mn1 O11 89.10(18) . . . no
O7 Mn1 O41 92.47(19) . . 1_545 no
O7 Mn1 O59 84.85(19) . . . no
O7 Mn1 O68 90.60(19) . . . no
O11 Mn1 O41 83.07(18) . . 1_545 no
O11 Mn1 O59 172.91(19) . . . no
O11 Mn1 O68 90.09(19) . . . no
O41 Mn1 O59 93.46(19) 1_545 . . no
O41 Mn1 O68 172.46(18) 1_545 . . no
O59 Mn1 O68 93.67(19) . . . no
Mn4 Mn2 O5 41.70(14) . . . no
Mn4 Mn2 O6 41.78(14) . . . no
Mn4 Mn2 O52 133.58(15) . . . no
Mn4 Mn2 O61 106.85(13) . . . no
Mn4 Mn2 O70 129.77(15) . . 1_565 no
O5 Mn2 O6 83.3(2) . . . no
O5 Mn2 O52 171.3(2) . . . no
O5 Mn2 O61 93.69(18) . . . no
O5 Mn2 O70 94.7(2) . . 1_565 no
O6 Mn2 O52 93.1(2) . . . no
O6 Mn2 O61 107.14(19) . . . no
O6 Mn2 O70 155.32(19) . . 1_565 no
O52 Mn2 O61 94.94(19) . . . no
O52 Mn2 O70 85.31(19) . . 1_565 no
O61 Mn2 O70 97.53(19) . . 1_565 no
O6 Mn3 O24 88.19(19) . . . no
O6 Mn3 O28 176.3(2) . . . no
O6 Mn3 O50 89.18(19) . . 1_565 no
O6 Mn3 O77 95.34(19) . . 1_565 no
O6 Mn3 O86 92.55(19) . . . no
O24 Mn3 O28 89.86(19) . . . no
O24 Mn3 O50 85.03(19) . . 1_565 no
O24 Mn3 O77 176.4(2) . . 1_565 no
O24 Mn3 O86 85.6(2) . . . no
O28 Mn3 O50 87.50(19) . . 1_565 no
O28 Mn3 O77 86.58(19) . . 1_565 no
O28 Mn3 O86 90.45(19) . . . no
O50 Mn3 O77 94.38(18) 1_565 . 1_565 no
O50 Mn3 O86 170.36(18) 1_565 . . no
O77 Mn3 O86 94.90(19) 1_565 . . no
Mn2 Mn4 O5 40.82(14) . . . no
Mn2 Mn4 O6 41.51(14) . . . no
Mn2 Mn4 O43 136.26(15) . . 1_565 no
Mn2 Mn4 O79 98.64(13) . . . no
Mn2 Mn4 O88 133.90(15) . . 1_565 no
Mn2 Mn4 N95 80.27(16) . . . no
O5 Mn4 O6 82.2(2) . . . no
O5 Mn4 O43 95.5(2) . . 1_565 no
O5 Mn4 O79 98.64(18) . . . no
O5 Mn4 O88 166.7(2) . . 1_565 no
O5 Mn4 N95 83.4(2) . . . no
O6 Mn4 O43 176.6(2) . . 1_565 no
O6 Mn4 O79 89.94(18) . . . no
O6 Mn4 O88 94.9(2) . . 1_565 no
O6 Mn4 N95 86.3(2) . . . no
O43 Mn4 O79 88.06(18) 1_565 . . no
O43 Mn4 O88 88.0(2) 1_565 . 1_565 no
O43 Mn4 N95 95.8(2) 1_565 . . no
O79 Mn4 O88 94.32(19) . . 1_565 no
O79 Mn4 N95 175.47(19) . . . no
O88 Mn4 N95 83.4(2) 1_565 . . no
Mn1 O5 Mn2 125.0(2) 1_565 . . no
Mn1 O5 Mn4 129.7(2) 1_565 . . no
Mn2 O5 Mn4 97.5(2) . . . no
Mn2 O6 Mn3 127.1(2) . . . no
Mn2 O6 Mn4 96.7(2) . . . no
Mn3 O6 Mn4 122.5(3) . . . no
Mn1 O7 C8 126.8(4) . . . no
Mn1 O11 C10 125.0(4) . . . no
Mn3 O24 C25 126.9(4) . . 1_565 no
Mn3 O28 C27 127.6(4) . . 1_565 no
Mn1 O41 C42 122.9(4) 1_565 . 1_565 no
Mn4 O43 C42 124.1(4) 1_545 . . no
Mn3 O50 C51 123.5(4) 1_545 . 1_545 no
Mn2 O52 C51 125.3(4) . . . no
Mn1 O59 C60 133.6(4) . . . no
Mn2 O61 C60 131.2(4) . . 1_565 no
Mn1 O68 C69 133.8(5) . . . no
Mn2 O70 C69 128.3(4) 1_545 . . no
Mn3 O77 C78 126.2(4) 1_545 . . no
Mn4 O79 C78 133.0(4) . . 1_565 no
Mn3 O86 C87 125.3(4) . . . no
Mn4 O88 C87 128.7(4) 1_545 . 1_545 no
Mn4 N95 C96 120.1(5) . . . no
Mn4 N95 C100 121.3(5) . . . no
C96 N95 C100 118.2(7) . . . no
O7 C8 C9 123.7(6) . . . no
O7 C8 C12 115.1(6) . . . no
C9 C8 C12 121.2(6) . . . no
C8 C9 C10 123.4(6) . . . no
O11 C10 C9 123.6(6) . . . no
O11 C10 C18 117.0(6) . . . no
C9 C10 C18 119.4(6) . . . no
C8 C12 C13 119.5(6) . . . no
C8 C12 C17 121.7(6) . . . no
C13 C12 C17 118.8(6) . . . no
C12 C13 C14 120.1(7) . . . no
C13 C14 C15 120.4(7) . . . no
C14 C15 C16 120.4(7) . . . no
C15 C16 C17 119.6(7) . . . no
C12 C17 C16 120.6(7) . . . no
C10 C18 C19 118.2(6) . . . no
C10 C18 C23 122.9(6) . . . no
C19 C18 C23 118.9(6) . . . no
C18 C19 C20 119.9(7) . . . no
C19 C20 C21 120.6(7) . . . no
C20 C21 C22 119.8(7) . . . no
C21 C22 C23 120.2(7) . . . no
C18 C23 C22 120.6(7) . . . no
O24 C25 C26 124.6(6) 1_545 . 1_545 no
O24 C25 C29 114.4(6) 1_545 . . no
C26 C25 C29 121.0(6) 1_545 . . no
C25 C26 C27 123.1(6) 1_565 . 1_565 no
O28 C27 C26 124.0(7) 1_545 . 1_545 no
O28 C27 C35 114.2(6) 1_545 . 1_545 no
C26 C27 C35 121.8(6) 1_545 . 1_545 no
C25 C29 C30 118.0(7) . . . no
C25 C29 C34 121.9(7) . . . no
C30 C29 C34 120.1(7) . . . no
C29 C30 C31 119.9(8) . . 1_545 no
C30 C31 C32 119.5(8) 1_565 . . no
C31 C32 C33 121.1(7) . . 1_565 no
C32 C33 C34 118.7(8) 1_545 . . no
C29 C34 C33 120.7(7) . . . no
C27 C35 C36 122.6(6) 1_565 . 1_455 no
C27 C35 C40 117.6(6) 1_565 . 1_455 no
C36 C35 C40 119.7(7) 1_455 . 1_455 no
C35 C36 C37 119.2(7) 1_655 . . no
C36 C37 C38 120.4(7) . . . no
C37 C38 C39 120.7(7) . . . no
C38 C39 C40 119.7(7) . . . no
C35 C40 C39 120.4(7) 1_655 . . no
O41 C42 O43 123.8(6) 1_545 . . no
O41 C42 C44 119.0(6) 1_545 . 1_545 no
O43 C42 C44 117.1(6) . . 1_545 no
C42 C44 C45 120.3(6) 1_565 . 1_565 no
C42 C44 C49 121.1(6) 1_565 . 1_565 no
C45 C44 C49 118.6(7) 1_565 . 1_565 no
C44 C45 C46 121.0(7) 1_545 . 1_545 no
C45 C46 C47 119.8(7) 1_565 . . no
C46 C47 C48 120.2(7) . . 1_565 no
C47 C48 C49 119.4(7) 1_545 . . no
C44 C49 C48 121.0(7) 1_545 . . no
O50 C51 O52 123.3(7) 1_565 . . no
O50 C51 C53 120.0(6) 1_565 . . no
O52 C51 C53 116.7(6) . . . no
C51 C53 C54 119.3(7) . . 1_565 no
C51 C53 C58 122.3(6) . . . no
C54 C53 C58 118.4(6) 1_565 . . no
C53 C54 C55 120.9(7) 1_545 . 1_545 no
C54 C55 C56 119.5(7) 1_565 . . no
C55 C56 C57 120.3(7) . . 1_565 no
C56 C57 C58 119.5(7) 1_545 . 1_545 no
C53 C58 C57 121.4(7) . . 1_565 no
O59 C60 O61 125.1(6) . . 1_545 no
O59 C60 C62 116.7(6) . . 1_445 no
O61 C60 C62 118.2(6) 1_545 . 1_445 no
C60 C62 C63 120.3(6) 1_665 . . no
C60 C62 C67 119.6(6) 1_665 . 1_665 no
C63 C62 C67 120.1(6) . . 1_665 no
C62 C63 C64 119.7(7) . . . no
C63 C64 C65 120.6(7) . . . no
C64 C65 C66 120.3(7) . . 1_565 no
C65 C66 C67 120.0(7) 1_545 . 1_655 no
C62 C67 C66 119.2(7) 1_445 . 1_455 no
O68 C69 O70 125.6(6) . . . no
O68 C69 C71 119.3(6) . . . no
O70 C69 C71 115.0(6) . . . no
C69 C71 C72 121.6(6) . . . no
C69 C71 C76 119.1(6) . . . no
C72 C71 C76 119.1(6) . . . no
C71 C72 C73 121.0(7) . . . no
C72 C73 C74 119.4(7) . . . no
C73 C74 C75 120.5(7) . . . no
C74 C75 C76 120.2(7) . . . no
C71 C76 C75 119.8(6) . . . no
O77 C78 O79 125.7(6) . . 1_545 no
O77 C78 C80 117.1(6) . . 1_545 no
O79 C78 C80 117.3(6) 1_545 . 1_545 no
C78 C80 C81 119.5(6) 1_565 . . no
C78 C80 C85 119.8(6) 1_565 . 1_565 no
C81 C80 C85 120.6(6) . . 1_565 no
C80 C81 C82 118.8(7) . . 1_565 no
C81 C82 C83 119.6(7) 1_545 . 1_445 no
C82 C83 C84 121.3(7) 1_665 . 1_655 no
C83 C84 C85 119.1(7) 1_455 . 1_565 no
C80 C85 C84 120.4(7) 1_545 . 1_545 no
O86 C87 O88 124.5(7) . . 1_565 no
O86 C87 C89 118.4(6) . . . no
O88 C87 C89 116.9(6) 1_565 . . no
C87 C89 C90 120.6(7) . . 1_565 no
C87 C89 C94 119.6(7) . . 1_565 no
C90 C89 C94 119.8(7) 1_565 . 1_565 no
C89 C90 C91 120.8(8) 1_545 . . no
C90 C91 C92 118.7(8) . . 1_545 no
C91 C92 C93 120.5(8) 1_565 . 1_565 no
C92 C93 C94 120.9(8) 1_545 . . no
C89 C94 C93 119.3(8) 1_545 . . no
N95 C96 C97 123.6(8) . . . no
C96 C97 C98 117.2(8) . . 1_565 no
C97 C98 C99 120.6(7) 1_545 . . no
C98 C99 C100 118.7(8) . . 1_545 no
N95 C100 C99 121.5(7) . . 1_565 no
C8 C9 H1 119.0(6) . . . no
C10 C9 H1 117.6(6) . . . no
C12 C13 H2 120.3(7) . . . no
C14 C13 H2 119.6(7) . . . no
C13 C14 H3 120.2(8) . . . no
C15 C14 H3 119.4(7) . . . no
C14 C15 H4 120.0(8) . . . no
C16 C15 H4 119.5(8) . . . no
C15 C16 H5 119.8(8) . . . no
C17 C16 H5 120.6(8) . . . no
C12 C17 H6 119.2(7) . . . no
C16 C17 H6 120.3(8) . . . no
C18 C19 H7 119.2(7) . . . no
C20 C19 H7 120.9(7) . . . no
C19 C20 H8 120.4(8) . . . no
C21 C20 H8 119.0(7) . . . no
C20 C21 H9 120.4(8) . . . no
C22 C21 H9 119.8(8) . . . no
C21 C22 H10 120.1(7) . . . no
C23 C22 H10 119.7(8) . . . no
C18 C23 H11 118.9(7) . . . no
C22 C23 H11 120.6(7) . . . no
C25 C26 H12 118.4(7) 1_565 . . no
C27 C26 H12 118.5(7) 1_565 . . no
C29 C30 H13 119.2(7) . . 1_545 no
C31 C30 H13 121.0(8) 1_545 . 1_545 no
C30 C31 H14 120.0(9) 1_565 . 1_565 no
C32 C31 H14 120.5(8) . . 1_565 no
C31 C32 H15 118.6(9) . . 1_565 no
C33 C32 H15 120.2(9) 1_565 . 1_565 no
C32 C33 H16 119.8(8) 1_545 . . no
C34 C33 H16 121.6(8) . . . no
C29 C34 H17 119.2(7) . . . no
C33 C34 H17 120.1(8) . . . no
C35 C36 H18 120.0(7) 1_655 . . no
C37 C36 H18 120.7(7) . . . no
C36 C37 H19 120.9(7) . . . no
C38 C37 H19 118.8(7) . . . no
C37 C38 H20 120.0(8) . . . no
C39 C38 H20 119.4(8) . . . no
C38 C39 H21 121.2(8) . . . no
C40 C39 H21 119.1(7) . . . no
C35 C40 H22 118.5(7) 1_655 . 1_665 no
C39 C40 H22 121.1(7) . . 1_665 no
C44 C45 H23 118.2(7) 1_545 . 1_545 no
C46 C45 H23 120.8(8) 1_545 . 1_545 no
C45 C46 H24 119.8(7) 1_565 . 1_565 no
C47 C46 H24 120.3(7) . . 1_565 no
C46 C47 H25 120.5(8) . . 1_565 no
C48 C47 H25 119.3(8) 1_565 . 1_565 no
C47 C48 H26 119.9(8) 1_545 . . no
C49 C48 H26 120.8(8) . . . no
C44 C49 H27 119.1(7) 1_545 . . no
C48 C49 H27 119.9(8) . . . no
C53 C54 H28 119.5(7) 1_545 . . no
C55 C54 H28 119.5(7) 1_545 . . no
C54 C55 H29 119.6(8) 1_565 . 1_565 no
C56 C55 H29 120.8(7) . . 1_565 no
C55 C56 H30 119.6(7) . . 1_565 no
C57 C56 H30 120.1(8) 1_565 . 1_565 no
C56 C57 H31 120.2(7) 1_545 . . no
C58 C57 H31 120.2(7) 1_545 . . no
C53 C58 H32 118.7(7) . . 1_565 no
C57 C58 H32 119.9(7) 1_565 . 1_565 no
C62 C63 H33 119.3(7) . . . no
C64 C63 H33 120.9(7) . . . no
C63 C64 H34 119.8(8) . . 1_665 no
C65 C64 H34 119.5(7) . . 1_665 no
C64 C65 H35 119.7(8) . . 1_665 no
C66 C65 H35 120.0(8) 1_565 . 1_665 no
C65 C66 H36 119.8(7) 1_545 . 1_655 no
C67 C66 H36 120.2(8) 1_655 . 1_655 no
C62 C67 H37 119.4(6) 1_445 . . no
C66 C67 H37 121.4(7) 1_455 . . no
C71 C72 H38 119.8(7) . . . no
C73 C72 H38 119.2(7) . . . no
C72 C73 H39 119.2(8) . . . no
C74 C73 H39 121.3(8) . . . no
C73 C74 H40 118.3(8) . . . no
C75 C74 H40 121.2(8) . . . no
C74 C75 H41 119.5(8) . . . no
C76 C75 H41 120.3(7) . . . no
C71 C76 H42 120.0(7) . . . no
C75 C76 H42 120.2(7) . . . no
C80 C81 H43 120.2(7) . . 1_455 no
C82 C81 H43 121.0(7) 1_565 . 1_455 no
C81 C82 H44 119.6(8) 1_545 . 1_445 no
C83 C82 H44 120.8(8) 1_445 . 1_445 no
C82 C83 H45 119.1(7) 1_665 . . no
C84 C83 H45 119.6(7) 1_655 . . no
C83 C84 H46 120.8(7) 1_455 . . no
C85 C84 H46 120.0(7) 1_565 . . no
C80 C85 H47 118.3(7) 1_545 . 1_545 no
C84 C85 H47 121.2(7) 1_545 . 1_545 no
C89 C90 H48 119.3(8) 1_545 . 1_545 no
C91 C90 H48 119.9(8) . . 1_545 no
C90 C91 H49 122.8(10) . . . no
C92 C91 H49 118.5(9) 1_545 . . no
C91 C92 H50 120.0(10) 1_565 . 1_565 no
C93 C92 H50 119.5(10) 1_565 . 1_565 no
C92 C93 H51 117.9(9) 1_545 . . no
C94 C93 H51 121.2(9) . . . no
C89 C94 H52 120.0(7) 1_545 . . no
C93 C94 H52 120.6(8) . . . no
N95 C96 H53 118.6(7) . . 1_565 no
C97 C96 H53 117.8(7) . . 1_565 no
C96 C97 H54 124.2(9) . . 1_565 no
C98 C97 H54 118.6(8) 1_565 . 1_565 no
C97 C98 H55 119.8(9) 1_545 . 1_545 no
C99 C98 H55 119.5(9) . . 1_545 no
C98 C99 H56 120.0(8) . . . no
C100 C99 H56 121.2(8) 1_545 . . no
N95 C100 H57 118.5(7) . . 1_565 no
C99 C100 H57 119.9(7) 1_565 . 1_565 no

loop_
_geom_bond_atom_site_label_1
_geom_bond_atom_site_label_2
_geom_bond_distance
_geom_bond_site_symmetry_1
_geom_bond_site_symmetry_2
_geom_bond_publ_flag
Mn1 O5 1.892(4) . 1_545 no
C15 C16 1.380(11) . . no
Mn1 O7 1.923(5) . . no
C16 C17 1.382(10) . . no
Mn1 O11 1.942(4) . . no
C18 C19 1.397(9) . . no
Mn1 O41 2.193(5) . 1_545 no
C18 C23 1.377(9) . . no
Mn1 O59 1.939(4) . . no
C19 C20 1.379(10) . . no
Mn1 O68 2.165(5) . . no
C20 C21 1.377(11) . . no
Mn2 Mn4 2.8197(17) . . no
C21 C22 1.366(10) . . no
Mn2 O5 1.859(5) . . no
C22 C23 1.388(10) . . no
Mn2 O6 1.882(5) . . no
C25 C26 1.401(9) . 1_545 no
Mn2 O52 1.941(5) . . no
C25 C29 1.502(9) . . no
Mn2 O61 2.076(5) . . no
C26 C27 1.395(9) . 1_565 no
Mn2 O70 1.941(5) . 1_565 no
C27 C35 1.495(9) . 1_545 no
Mn3 O6 1.872(5) . . no
C29 C30 1.384(10) . . no
Mn3 O24 1.941(5) . . no
C29 C34 1.368(10) . . no
Mn3 O28 1.911(5) . . no
C30 C31 1.397(10) . 1_545 no
Mn3 O50 2.200(5) . 1_565 no
C31 C32 1.372(12) . . no
Mn3 O77 1.932(5) . 1_565 no
C32 C33 1.384(11) . 1_565 no
Mn3 O86 2.172(5) . . no
C33 C34 1.397(10) . . no
Mn4 O5 1.892(5) . . no
C35 C36 1.383(9) . 1_455 no
Mn4 O6 1.891(5) . . no
C35 C40 1.390(9) . 1_455 no
Mn4 O43 1.926(5) . 1_565 no
C36 C37 1.394(10) . . no
Mn4 O79 2.145(4) . . no
C37 C38 1.371(10) . . no
Mn4 O88 1.957(5) . 1_565 no
C38 C39 1.370(10) . . no
Mn4 N95 2.404(6) . . no
C39 C40 1.381(10) . . no
O7 C8 1.293(7) . . no
C42 C44 1.466(9) . 1_545 no
O11 C10 1.294(7) . . no
C44 C45 1.377(10) . 1_565 no
O24 C25 1.277(8) . 1_565 no
C44 C49 1.396(9) . 1_565 no
O28 C27 1.287(7) . 1_565 no
C45 C46 1.376(10) . 1_545 no
O41 C42 1.247(7) . 1_565 no
C46 C47 1.380(10) . . no
O43 C42 1.293(7) . . no
C47 C48 1.386(11) . 1_565 no
O50 C51 1.246(8) . 1_545 no
C48 C49 1.375(10) . . no
O52 C51 1.282(8) . . no
C51 C53 1.494(9) . . no
O59 C60 1.275(8) . . no
C53 C54 1.397(9) . 1_565 no
O61 C60 1.252(7) . 1_565 no
C53 C58 1.373(10) . . no
O68 C69 1.254(8) . . no
C54 C55 1.382(10) . 1_545 no
O70 C69 1.304(8) . . no
C55 C56 1.383(10) . . no
O77 C78 1.274(7) . . no
C56 C57 1.378(10) . 1_565 no
O79 C78 1.253(7) . 1_565 no
C57 C58 1.387(9) . 1_545 no
O86 C87 1.259(8) . . no
C60 C62 1.488(9) . 1_445 no
O88 C87 1.261(8) . 1_545 no
C62 C63 1.390(9) . . no
N95 C96 1.348(9) . . no
C62 C67 1.392(9) . 1_665 no
N95 C100 1.330(9) . . no
C63 C64 1.375(10) . . no
C8 C9 1.383(9) . . no
C64 C65 1.379(10) . . no
C8 C12 1.495(9) . . no
C65 C66 1.373(10) . 1_565 no
C9 C10 1.408(9) . . no
C66 C67 1.402(10) . 1_655 no
C10 C18 1.484(9) . . no
C69 C71 1.488(9) . . no
C12 C13 1.386(9) . . no
C71 C72 1.386(9) . . no
C12 C17 1.395(10) . . no
C71 C76 1.403(9) . . no
C13 C14 1.385(10) . . no
C72 C73 1.382(10) . . no
C14 C15 1.364(11) . . no
C73 C74 1.376(10) . . no
C74 C75 1.389(10) . . no
C75 C76 1.376(10) . . no
C78 C80 1.500(9) . 1_545 no
C80 C81 1.384(9) . . no
C80 C85 1.378(9) . 1_565 no
C81 C82 1.413(10) . 1_565 no
C82 C83 1.372(10) . 1_445 no
C83 C84 1.380(10) . 1_655 no
C84 C85 1.387(9) . 1_565 no
C87 C89 1.499(10) . . no
C89 C90 1.388(10) . 1_565 no
C89 C94 1.392(10) . 1_565 no
C90 C91 1.374(11) . . no
C91 C92 1.400(12) . 1_545 no
C92 C93 1.367(12) . 1_565 no
C93 C94 1.374(10) . . no
C96 C97 1.365(10) . . no
C97 C98 1.374(12) . 1_565 no
C98 C99 1.365(11) . . no
C99 C100 1.387(10) . 1_545 no
C9 H1 0.966(6) . . no
C93 H51 0.987(8) . . no
C13 H2 0.988(7) . . no
C94 H52 0.993(8) . . no
C14 H3 0.981(8) . . no
C96 H53 0.975(8) . 1_565 no
C15 H4 0.975(7) . . no
C97 H54 0.959(8) . 1_565 no
C16 H5 0.982(8) . . no
C98 H55 0.965(8) . 1_545 no
C17 H6 0.964(7) . . no
C99 H56 0.969(8) . . no
C19 H7 0.976(7) . . no
C100 H57 0.988(8) . 1_565 no
C20 H8 0.976(8) . . no
C21 H9 0.971(7) . . no
C22 H10 0.990(7) . . no
C23 H11 0.969(7) . . no
C26 H12 0.963(7) . . no
C30 H13 0.986(8) . 1_545 no
C31 H14 0.972(8) . 1_565 no
C32 H15 0.972(8) . 1_565 no
C33 H16 0.978(8) . . no
C34 H17 0.980(8) . . no
C36 H18 0.979(7) . . no
C37 H19 0.971(7) . . no
C38 H20 0.979(7) . . no
C39 H21 0.975(7) . . no
C40 H22 0.973(7) . 1_665 no
C45 H23 0.973(7) . 1_545 no
C46 H24 0.988(8) . 1_565 no
C47 H25 0.971(7) . 1_565 no
C48 H26 0.975(8) . . no
C49 H27 0.976(7) . . no
C54 H28 0.980(7) . . no
C55 H29 0.962(7) . 1_565 no
C56 H30 0.967(7) . 1_565 no
C57 H31 0.964(7) . . no
C58 H32 0.972(7) . 1_565 no
C63 H33 0.973(7) . . no
C64 H34 0.978(7) . 1_665 no
C65 H35 0.963(7) . 1_665 no
C66 H36 0.978(8) . 1_655 no
C67 H37 0.975(7) . . no
C72 H38 0.965(7) . . no
C73 H39 0.968(7) . . no
C74 H40 0.977(7) . . no
C75 H41 0.969(7) . . no
C76 H42 0.980(7) . . no
C81 H43 0.966(7) . 1_455 no
C82 H44 0.972(7) . 1_445 no
C83 H45 0.978(7) . . no
C84 H46 0.970(8) . . no
C85 H47 0.987(7) . 1_545 no
C90 H48 0.990(9) . 1_545 no
C91 H49 0.980(9) . . no
C92 H50 0.968(9) . 1_565 no
